data_4331936
loop_
_publ_author_name
'Luzyanin, Konstantin V.'
'Kukushkin, Vadim Yu.'
'Kuznetsov, Maxim L.'
'Ryabov, Alexander D.'
'Galanski, Markus'
'Haukka, Matti'
'Tretyakov, Eugene V.'
'Ovcharenko, Victor I.'
'Kopylovich, Maximilian N.'
'Pombeiro, Armando J. L.'

_publ_section_title
;
 Kinetic and Thermodynamic Aspects of the Regioselective Addition of
 Bifunctional Hydroxylaminooxime-type HO-Nucleophiles to Pt-Complexed
 Nitriles
;
_journal_issue 5
_journal_name_full 'Inorganic Chemistry'
_journal_page_first 2296
_journal_page_last 2306
_journal_paper_doi 10.1021/ic051909r
_journal_volume 45
_journal_year 2006
_chemical_formula_moiety 'C16 H34 Cl4 N6 O4 Pt, C7 H8'
_chemical_formula_sum 'C23 H42 Cl4 N6 O4 Pt'
_chemical_formula_weight 803.52
_chemical_name_systematic
; 
 ? 
;
_space_group_IT_number 2
_symmetry_cell_setting triclinic
_symmetry_space_group_name_Hall '-P 1'
_symmetry_space_group_name_H-M 'P -1'
_atom_sites_solution_hydrogens geom
_atom_sites_solution_primary direct
_atom_sites_solution_secondary difmap
_audit_creation_method SHELXL-97
_cell_angle_alpha 77.931(2)
_cell_angle_beta 85.591(3)
_cell_angle_gamma 73.284(3)
_cell_formula_units_Z 1
_cell_length_a 7.2923(2)
_cell_length_b 9.0813(4)
_cell_length_c 13.2633(6)
_cell_measurement_reflns_used 9141
_cell_measurement_temperature 120(2)
_cell_measurement_theta_max 27.46
_cell_measurement_theta_min 2.39
_cell_volume 822.50(6)
_diffrn_ambient_temperature 120(2)
_diffrn_detector_area_resol_mean 9
_diffrn_measured_fraction_theta_full 0.996
_diffrn_measured_fraction_theta_max 0.996
_diffrn_measurement_device '95mm CCD camera on \k-goniostat'
_diffrn_measurement_device_type 'Nonius KappaCCD'
_diffrn_measurement_method '\f scans and \w scans with \k offset'
_diffrn_radiation_monochromator 'horizontally mounted graphite crystal'
_diffrn_radiation_source 'fine-focus sealed tube'
_diffrn_radiation_type MoK\a
_diffrn_radiation_wavelength 0.71073
_diffrn_reflns_av_R_equivalents 0.0456
_diffrn_reflns_av_sigmaI/netI 0.0439
_diffrn_reflns_limit_h_max 8
_diffrn_reflns_limit_h_min -9
_diffrn_reflns_limit_k_max 11
_diffrn_reflns_limit_k_min -11
_diffrn_reflns_limit_l_max 17
_diffrn_reflns_limit_l_min -15
_diffrn_reflns_number 9141
_diffrn_reflns_theta_full 27.46
_diffrn_reflns_theta_max 27.46
_diffrn_reflns_theta_min 2.39
_exptl_absorpt_coefficient_mu 4.626
_exptl_absorpt_correction_T_max 0.7259
_exptl_absorpt_correction_T_min 0.2982
_exptl_absorpt_correction_type multi-scan
_exptl_absorpt_process_details 'Xprep in Shelxtl v.6.14-1 (Sheldrick, 2005)'
_exptl_crystal_colour yellow
_exptl_crystal_density_diffrn 1.622
_exptl_crystal_density_method 'not measured'
_exptl_crystal_description plate
_exptl_crystal_F_000 400
_exptl_crystal_size_max 0.34
_exptl_crystal_size_mid 0.17
_exptl_crystal_size_min 0.07
_refine_diff_density_max 1.061
_refine_diff_density_min -2.502
_refine_diff_density_rms 0.137
_refine_ls_extinction_method none
_refine_ls_goodness_of_fit_ref 1.047
_refine_ls_hydrogen_treatment constr
_refine_ls_matrix_type full
_refine_ls_number_parameters 195
_refine_ls_number_reflns 3745
_refine_ls_number_restraints 3
_refine_ls_restrained_S_all 1.047
_refine_ls_R_factor_all 0.0311
_refine_ls_R_factor_gt 0.0305
_refine_ls_shift/su_max 0.000
_refine_ls_shift/su_mean 0.000
_refine_ls_structure_factor_coef Fsqd
_refine_ls_weighting_details 'calc w=1/[\s^2^(Fo^2^)+(0.0438P)^2^+0.2595P] where P=(Fo^2^+2Fc^2^)/3'
_refine_ls_weighting_scheme calc
_refine_ls_wR_factor_gt 0.0725
_refine_ls_wR_factor_ref 0.0728
_reflns_number_gt 3712
_reflns_number_total 3745
_reflns_threshold_expression >2sigma(I)
_cod_data_source_file ic051909rsup1.cif
_cod_data_source_block compound_8
_cod_database_code 4331936

loop_
_symmetry_equiv_pos_as_xyz
'x, y, z'
'-x, -y, -z'

loop_
_atom_site_label
_atom_site_type_symbol
_atom_site_fract_x
_atom_site_fract_y
_atom_site_fract_z
_atom_site_U_iso_or_equiv
_atom_site_adp_type
_atom_site_occupancy
_atom_site_symmetry_multiplicity
_atom_site_calc_flag
_atom_site_refinement_flags
_atom_site_disorder_assembly
_atom_site_disorder_group
Pt1 Pt 0.0000 0.5000 0.0000 0.02184(8) Uani 1 2 d S . .
Cl1 Cl 0.21758(12) 0.47818(11) -0.13697(7) 0.02770(18) Uani 1 1 d . . .
Cl2 Cl -0.00968(12) 0.24382(10) 0.01255(7) 0.02695(18) Uani 1 1 d . . .
O1 O 0.4563(4) 0.3516(3) 0.2138(2) 0.0260(5) Uani 1 1 d . . .
O2 O 0.7081(4) 0.0398(4) 0.4917(2) 0.0407(7) Uani 1 1 d D . .
N1 N 0.2324(4) 0.4117(4) 0.0895(3) 0.0249(6) Uani 1 1 d D . .
N2 N 0.5613(4) 0.2342(4) 0.1536(2) 0.0254(6) Uani 1 1 d D . .
N3 N 0.6066(5) 0.0418(4) 0.4047(3) 0.0307(7) Uani 1 1 d . . .
C1 C 0.2869(5) 0.4375(4) 0.1716(3) 0.0235(7) Uani 1 1 d . . .
C2 C 0.1829(6) 0.5570(4) 0.2329(3) 0.0289(8) Uani 1 1 d . . .
H2A H 0.1640 0.5036 0.3045 0.035 Uiso 1 1 calc R . .
H2B H 0.0550 0.6113 0.2032 0.035 Uiso 1 1 calc R . .
C3 C 0.2899(7) 0.6779(6) 0.2349(5) 0.0523(13) Uani 1 1 d . . .
H3A H 0.4174 0.6246 0.2635 0.078 Uiso 1 1 calc R . .
H3B H 0.2184 0.7517 0.2780 0.078 Uiso 1 1 calc R . .
H3C H 0.3029 0.7351 0.1646 0.078 Uiso 1 1 calc R . .
C4 C 0.5940(5) 0.0781(4) 0.2216(3) 0.0287(8) Uani 1 1 d . . .
C5 C 0.4002(6) 0.0438(5) 0.2447(3) 0.0351(9) Uani 1 1 d . . .
H5A H 0.3179 0.1205 0.2828 0.053 Uiso 1 1 calc R . .
H5B H 0.4189 -0.0620 0.2864 0.053 Uiso 1 1 calc R . .
H5C H 0.3394 0.0509 0.1798 0.053 Uiso 1 1 calc R . .
C6 C 0.7219(7) -0.0362(5) 0.1590(4) 0.0385(9) Uani 1 1 d . . .
H6A H 0.6596 -0.0265 0.0941 0.058 Uiso 1 1 calc R . .
H6B H 0.7435 -0.1436 0.1985 0.058 Uiso 1 1 calc R . .
H6C H 0.8450 -0.0121 0.1441 0.058 Uiso 1 1 calc R . .
C7 C 0.6948(5) 0.0747(4) 0.3196(3) 0.0285(8) Uani 1 1 d . . .
C8 C 0.8857(6) 0.1074(6) 0.3122(4) 0.0401(10) Uani 1 1 d . . .
H8A H 0.8710 0.2100 0.3296 0.060 Uiso 1 1 calc R . .
H8B H 0.9374 0.1078 0.2418 0.060 Uiso 1 1 calc R . .
H8C H 0.9738 0.0260 0.3604 0.060 Uiso 1 1 calc R . .
C96 C 0.1613(11) 0.3782(8) 0.5333(5) 0.0731(19) Uani 1 1 d . . .
H96 H 0.2714 0.2945 0.5558 0.088 Uiso 1 1 calc R . .
C97 C 0.0028(11) 0.3498(7) 0.5029(4) 0.0681(18) Uani 1 1 d . B .
H97 H 0.0040 0.2443 0.5049 0.082 Uiso 1 1 calc R . .
C98 C -0.1579(11) 0.4671(8) 0.4696(5) 0.0721(18) Uani 1 1 d . . .
H98 H -0.2660 0.4432 0.4486 0.087 Uiso 0.50 1 calc PR A 1
C99 C -0.322(2) 0.4453(19) 0.4359(13) 0.083(4) Uani 0.50 1 d P B 2
H99A H -0.3065 0.4396 0.3627 0.124 Uiso 0.50 1 calc PR B 2
H99B H -0.4320 0.5335 0.4455 0.124 Uiso 0.50 1 calc PR B 2
H99C H -0.3426 0.3476 0.4758 0.124 Uiso 0.50 1 calc PR B 2
H1 H 0.323(4) 0.344(4) 0.066(3) 0.022(10) Uiso 1 1 d D . .
H2 H 0.630(6) 0.022(6) 0.541(3) 0.051(15) Uiso 1 1 d D . .
H2N H 0.665(4) 0.260(6) 0.139(4) 0.057(17) Uiso 1 1 d D . .

loop_
_atom_site_aniso_label
_atom_site_aniso_U_11
_atom_site_aniso_U_22
_atom_site_aniso_U_33
_atom_site_aniso_U_23
_atom_site_aniso_U_13
_atom_site_aniso_U_12
Pt1 0.02055(11) 0.02356(11) 0.02245(12) -0.00669(7) 0.00522(7) -0.00763(7)
Cl1 0.0259(4) 0.0323(4) 0.0278(5) -0.0111(4) 0.0107(3) -0.0119(3)
Cl2 0.0302(4) 0.0239(4) 0.0289(5) -0.0080(3) 0.0057(3) -0.0104(3)
O1 0.0256(12) 0.0264(13) 0.0272(14) -0.0094(10) 0.0017(10) -0.0067(10)
O2 0.0340(15) 0.060(2) 0.0288(16) -0.0012(14) 0.0005(12) -0.0193(14)
N1 0.0221(14) 0.0231(15) 0.0310(17) -0.0103(12) 0.0064(12) -0.0066(12)
N2 0.0227(14) 0.0257(15) 0.0279(17) -0.0093(12) 0.0063(12) -0.0060(12)
N3 0.0278(16) 0.0330(17) 0.0300(17) -0.0024(14) -0.0005(13) -0.0094(13)
C1 0.0223(16) 0.0239(17) 0.0255(18) -0.0051(14) 0.0045(13) -0.0094(13)
C2 0.0309(18) 0.0288(18) 0.029(2) -0.0113(15) 0.0033(15) -0.0084(15)
C3 0.044(3) 0.047(3) 0.081(4) -0.041(3) 0.013(2) -0.019(2)
C4 0.0251(17) 0.0255(18) 0.036(2) -0.0065(15) 0.0028(15) -0.0080(14)
C5 0.036(2) 0.037(2) 0.038(2) -0.0070(17) 0.0004(17) -0.0196(17)
C6 0.044(2) 0.028(2) 0.043(3) -0.0131(18) 0.0067(19) -0.0077(17)
C7 0.0271(18) 0.0240(17) 0.033(2) -0.0012(15) 0.0030(15) -0.0082(14)
C8 0.030(2) 0.058(3) 0.033(2) 0.0009(19) 0.0002(17) -0.0205(19)
C96 0.091(5) 0.060(4) 0.044(3) -0.001(3) 0.008(3) 0.008(3)
C97 0.096(5) 0.054(3) 0.043(3) -0.009(3) 0.015(3) -0.008(3)
C98 0.084(5) 0.078(4) 0.037(3) -0.006(3) 0.012(3) -0.002(3)
C99 0.082(10) 0.091(10) 0.079(10) -0.017(8) 0.000(8) -0.030(8)

loop_
_atom_type_symbol
_atom_type_description
_atom_type_scat_dispersion_real
_atom_type_scat_dispersion_imag
_atom_type_scat_source
C C 0.0033 0.0016 'International Tables Vol C Tables 4.2.6.8 and 6.1.1.4'
H H 0.0000 0.0000 'International Tables Vol C Tables 4.2.6.8 and 6.1.1.4'
N N 0.0061 0.0033 'International Tables Vol C Tables 4.2.6.8 and 6.1.1.4'
O O 0.0106 0.0060 'International Tables Vol C Tables 4.2.6.8 and 6.1.1.4'
Cl Cl 0.1484 0.1585 'International Tables Vol C Tables 4.2.6.8 and 6.1.1.4'
Pt Pt -1.7033 8.3905 'International Tables Vol C Tables 4.2.6.8 and 6.1.1.4'

loop_
_geom_angle_atom_site_label_1
_geom_angle_atom_site_label_2
_geom_angle_atom_site_label_3
_geom_angle
_geom_angle_site_symmetry_1
_geom_angle_site_symmetry_3
N1 Pt1 N1 180.00(15) 2_565 .
N1 Pt1 Cl2 92.90(9) 2_565 .
N1 Pt1 Cl2 87.10(9) . .
N1 Pt1 Cl2 87.10(9) 2_565 2_565
N1 Pt1 Cl2 92.90(9) . 2_565
Cl2 Pt1 Cl2 180.0 . 2_565
N1 Pt1 Cl1 85.18(9) 2_565 2_565
N1 Pt1 Cl1 94.82(9) . 2_565
Cl2 Pt1 Cl1 88.89(3) . 2_565
Cl2 Pt1 Cl1 91.11(3) 2_565 2_565
N1 Pt1 Cl1 94.82(9) 2_565 .
N1 Pt1 Cl1 85.18(9) . .
Cl2 Pt1 Cl1 91.11(3) . .
Cl2 Pt1 Cl1 88.89(3) 2_565 .
Cl1 Pt1 Cl1 180.0 2_565 .
C1 O1 N2 112.0(3) . .
N3 O2 H2 102(4) . .
C1 N1 Pt1 136.2(3) . .
C1 N1 H1 109(3) . .
Pt1 N1 H1 114(3) . .
O1 N2 C4 107.8(3) . .
O1 N2 H2N 102(4) . .
C4 N2 H2N 112(4) . .
C7 N3 O2 112.9(3) . .
N1 C1 O1 120.9(3) . .
N1 C1 C2 127.7(3) . .
O1 C1 C2 111.4(3) . .
C1 C2 C3 112.4(3) . .
C1 C2 H2A 109.1 . .
C3 C2 H2A 109.1 . .
C1 C2 H2B 109.1 . .
C3 C2 H2B 109.1 . .
H2A C2 H2B 107.8 . .
C2 C3 H3A 109.5 . .
C2 C3 H3B 109.5 . .
H3A C3 H3B 109.5 . .
C2 C3 H3C 109.5 . .
H3A C3 H3C 109.5 . .
H3B C3 H3C 109.5 . .
N2 C4 C6 105.2(3) . .
N2 C4 C5 107.9(3) . .
C6 C4 C5 110.4(3) . .
N2 C4 C7 110.0(3) . .
C6 C4 C7 110.6(3) . .
C5 C4 C7 112.5(3) . .
C4 C5 H5A 109.5 . .
C4 C5 H5B 109.5 . .
H5A C5 H5B 109.5 . .
C4 C5 H5C 109.5 . .
H5A C5 H5C 109.5 . .
H5B C5 H5C 109.5 . .
C4 C6 H6A 109.5 . .
C4 C6 H6B 109.5 . .
H6A C6 H6B 109.5 . .
C4 C6 H6C 109.5 . .
H6A C6 H6C 109.5 . .
H6B C6 H6C 109.5 . .
N3 C7 C8 123.8(4) . .
N3 C7 C4 116.0(3) . .
C8 C7 C4 120.2(3) . .
C7 C8 H8A 109.5 . .
C7 C8 H8B 109.5 . .
H8A C8 H8B 109.5 . .
C7 C8 H8C 109.5 . .
H8A C8 H8C 109.5 . .
H8B C8 H8C 109.5 . .
C97 C96 C98 118.3(6) . 2_566
C97 C96 H96 120.9 . .
C98 C96 H96 120.9 2_566 .
C96 C97 C98 122.5(7) . .
C96 C97 H97 118.7 . .
C98 C97 H97 118.7 . .
C97 C98 C99 125.0(10) . .
C97 C98 C96 119.2(7) . 2_566
C99 C98 C96 115.8(9) . 2_566
C97 C98 H98 120.4 . .
C99 C98 H98 4.7 . .
C96 C98 H98 120.4 2_566 .
C98 C99 H99A 109.5 . .
C98 C99 H99B 109.5 . .
H99A C99 H99B 109.5 . .
C98 C99 H99C 109.5 . .
H99A C99 H99C 109.5 . .
H99B C99 H99C 109.5 . .

loop_
_geom_bond_atom_site_label_1
_geom_bond_atom_site_label_2
_geom_bond_distance
_geom_bond_site_symmetry_2
Pt1 N1 2.014(3) 2_565
Pt1 N1 2.014(3) .
Pt1 Cl2 2.3186(8) .
Pt1 Cl2 2.3186(8) 2_565
Pt1 Cl1 2.3202(8) 2_565
Pt1 Cl1 2.3203(8) .
O1 C1 1.349(4) .
O1 N2 1.467(4) .
O2 N3 1.411(5) .
O2 H2 0.85(4) .
N1 C1 1.274(5) .
N1 H1 0.85(3) .
N2 C4 1.478(5) .
N2 H2N 0.85(4) .
N3 C7 1.279(5) .
C1 C2 1.488(5) .
C2 C3 1.525(6) .
C2 H2A 0.9900 .
C2 H2B 0.9900 .
C3 H3A 0.9800 .
C3 H3B 0.9800 .
C3 H3C 0.9800 .
C4 C6 1.524(6) .
C4 C5 1.528(5) .
C4 C7 1.532(6) .
C5 H5A 0.9800 .
C5 H5B 0.9800 .
C5 H5C 0.9800 .
C6 H6A 0.9800 .
C6 H6B 0.9800 .
C6 H6C 0.9800 .
C7 C8 1.497(5) .
C8 H8A 0.9800 .
C8 H8B 0.9800 .
C8 H8C 0.9800 .
C96 C97 1.361(10) .
C96 C98 1.391(11) 2_566
C96 H96 0.9500 .
C97 C98 1.367(9) .
C97 H97 0.9500 .
C98 C99 1.386(16) .
C98 C96 1.391(11) 2_566
C98 H98 0.9500 .
C99 H99A 0.9800 .
C99 H99B 0.9800 .
C99 H99C 0.9800 .

loop_
_geom_hbond_atom_site_label_D
_geom_hbond_atom_site_label_H
_geom_hbond_atom_site_label_A
_geom_hbond_distance_DH
_geom_hbond_distance_HA
_geom_hbond_distance_DA
_geom_hbond_angle_DHA
_geom_hbond_site_symmetry_A
N1 H1 N2 0.85(3) 2.05(4) 2.567(4) 118(3) .
O2 H2 N3 0.85(4) 2.01(3) 2.788(4) 151(5) 2_656
O2 H2 O2 0.85(4) 2.76(5) 3.297(6) 122(4) 2_656
